data_7124532
loop_
_publ_author_name
'Yang, Tianzhi'
'Wang, Yue'
'Liu, Xingman'
'Li, Guangfu'
'Che, Weilong'
'Zhu, Dongxia'
'Su, Zhongmin'
'Bryce, Martin R.'

_publ_section_title
;
 Reversible tricolour luminescence switching based on a piezochromic
 iridium(iii) complex
;
_journal_name_full 'Chemical Communications'
_journal_paper_doi 10.1039/C9CC08545A
_journal_year 2019
_chemical_formula_moiety 'C41 H39 Ir N11, F6 P, C2 H6 O'
_chemical_formula_sum 'C43 H45 F6 Ir N11 O P'
_chemical_formula_weight 1069.07
_space_group_crystal_system monoclinic
_space_group_IT_number 14
_space_group_name_Hall '-P 2ybc'
_space_group_name_H-M_alt 'P 1 21/c 1'
_atom_sites_solution_hydrogens geom
_atom_sites_solution_primary direct
_audit_creation_date 2019-06-22
_audit_creation_method
;
Olex2 1.2
(compiled 2018.05.29 svn.r3508 for OlexSys, GUI svn.r5506)
;
_audit_update_record
;
2019-10-23 deposited with the CCDC.	2019-11-14 downloaded from the CCDC.
;
_cell_angle_alpha 90.000(5)
_cell_angle_beta 95.563(5)
_cell_angle_gamma 90.000(5)
_cell_formula_units_Z 4
_cell_length_a 9.025(5)
_cell_length_b 31.019(5)
_cell_length_c 15.875(5)
_cell_measurement_reflns_used 9963
_cell_measurement_temperature 173
_cell_measurement_theta_max 25.72
_cell_measurement_theta_min 2.58
_cell_volume 4423(3)
_computing_cell_refinement 'SAINT v8.37A (Bruker, 2015)'
_computing_data_reduction 'SAINT v8.37A (Bruker, 2015)'
_computing_molecular_graphics 'Olex2 (Dolomanov et al., 2009)'
_computing_publication_material 'Olex2 (Dolomanov et al., 2009)'
_computing_structure_refinement 'ShelXL (Sheldrick, 2015)'
_computing_structure_solution 'ShelXS (Sheldrick, 2008)'
_diffrn_ambient_temperature 173
_diffrn_measured_fraction_theta_full 0.998
_diffrn_measured_fraction_theta_max 0.997
_diffrn_measurement_device_type 'CCD area detector'
_diffrn_measurement_method 'phi and omega scans'
_diffrn_radiation_monochromator graphite
_diffrn_radiation_type MoK\a
_diffrn_radiation_wavelength 0.71069
_diffrn_reflns_av_R_equivalents 0.0508
_diffrn_reflns_av_unetI/netI 0.0294
_diffrn_reflns_Laue_measured_fraction_full 0.998
_diffrn_reflns_Laue_measured_fraction_max 0.997
_diffrn_reflns_limit_h_max 11
_diffrn_reflns_limit_h_min -11
_diffrn_reflns_limit_k_max 37
_diffrn_reflns_limit_k_min -37
_diffrn_reflns_limit_l_max 19
_diffrn_reflns_limit_l_min -19
_diffrn_reflns_number 52088
_diffrn_reflns_point_group_measured_fraction_full 0.998
_diffrn_reflns_point_group_measured_fraction_max 0.997
_diffrn_reflns_theta_full 25.240
_diffrn_reflns_theta_max 25.725
_diffrn_reflns_theta_min 2.354
_exptl_absorpt_coefficient_mu 3.128
_exptl_absorpt_correction_T_max 0.454
_exptl_absorpt_correction_T_min 0.304
_exptl_absorpt_correction_type multi-scan
_exptl_crystal_colour 'clear light yellow'
_exptl_crystal_colour_lustre clear
_exptl_crystal_colour_modifier light
_exptl_crystal_colour_primary yellow
_exptl_crystal_density_diffrn 1.605
_exptl_crystal_description block
_exptl_crystal_F_000 2136
_exptl_crystal_size_max 0.5
_exptl_crystal_size_mid 0.5
_exptl_crystal_size_min 0.3
_refine_diff_density_max 1.393
_refine_diff_density_min -2.568
_refine_diff_density_rms 0.124
_refine_ls_extinction_method none
_refine_ls_goodness_of_fit_ref 1.226
_refine_ls_hydrogen_treatment constr
_refine_ls_matrix_type full
_refine_ls_number_parameters 577
_refine_ls_number_reflns 8409
_refine_ls_number_restraints 7
_refine_ls_restrained_S_all 1.246
_refine_ls_R_factor_all 0.0483
_refine_ls_R_factor_gt 0.0447
_refine_ls_shift/su_max 0.000
_refine_ls_shift/su_mean 0.000
_refine_ls_structure_factor_coef Fsqd
_refine_ls_weighting_details
;
 w=1/[\s^2^(Fo^2^)+(0.0092P)^2^+30.6978P]
 where P=(Fo^2^+2Fc^2^)/3
;
_refine_ls_weighting_scheme calc
_refine_ls_wR_factor_gt 0.0925
_refine_ls_wR_factor_ref 0.0938
_reflns_Friedel_coverage 0.000
_reflns_number_gt 7907
_reflns_number_total 8409
_reflns_threshold_expression 'I > 2\s(I)'
_cod_data_source_file c9cc08545a2.cif
_cod_data_source_block 2222
_cod_database_code 7124532
_shelxl_version_number 2013-2
_shelx_space_group_comment
;
The symmetry employed for this shelxl refinement is uniquely defined
by the following loop, which should always be used as a source of
symmetry information in preference to the above space-group names.
They are only intended as comments.
;
_shelx_estimated_absorpt_t_max 0.454
_shelx_estimated_absorpt_t_min 0.304
_olex2_refinement_description
;
1. Fixed Uiso
 At 1.2 times of:
  All C(H) groups, All C(H,H) groups
 At 1.5 times of:
  All C(H,H,H) groups, All O(H) groups
2. Restrained distances
 C2-C1AA
 1.515 with sigma of 0.01
3. Uiso/Uaniso restraints and constraints
Uanis(F3) \\sim Ueq: with sigma of 0.01 and sigma for terminal atoms of 0.02
4.a Secondary CH2 refined with riding coordinates:
 C2(H2A,H2B)
4.b Aromatic/amide H refined with riding coordinates:
 C37(H37), C22(H22), C19(H19), C21(H21), C5(H5), C38(H38), C20(H20), C4(H4),
 C3(H3), C0AA(H0AA), C11(H11), C28(H28), C25(H25), C36(H36), C30(H30), C13(H13),
  C35(H35), C8(H8)
4.c Idealised Me refined as rotating group:
 C34(H34A,H34B,H34C), C32(H32A,H32B,H32C), C17(H17A,H17B,H17C), C16(H16A,H16B,
 H16C), C15(H15A,H15B,H15C), C41(H41A,H41B,H41C), C33(H33A,H33B,H33C),
 C1AA(H1AA,H1AB,H1AC)
4.d Idealised tetrahedral OH refined as rotating group:
 O1(H1)
;
_olex2_submission_special_instructions 'No special instructions were received'

loop_
_space_group_symop_operation_xyz
'x, y, z'
'-x, y+1/2, -z+1/2'
'-x, -y, -z'
'x, -y-1/2, z-1/2'

loop_
_atom_site_label
_atom_site_type_symbol
_atom_site_fract_x
_atom_site_fract_y
_atom_site_fract_z
_atom_site_U_iso_or_equiv
_atom_site_adp_type
_atom_site_occupancy
_atom_site_site_symmetry_order
_atom_site_calc_flag
_atom_site_refinement_flags_posn
_atom_site_refinement_flags_adp
_atom_site_disorder_assembly
_atom_site_disorder_group
Ir1 Ir 0.10897(2) 0.12029(2) 0.22368(2) 0.01621(7) Uani 1 1 d . . . .
P1 P -0.1243(2) 0.19264(7) 0.55349(14) 0.0437(4) Uani 1 1 d . . . .
N8 N -0.0319(5) 0.17129(14) 0.2569(3) 0.0199(9) Uani 1 1 d . . . .
N7 N 0.2534(5) 0.16177(14) 0.3037(3) 0.0183(9) Uani 1 1 d . . . .
N4 N 0.0383(5) 0.08453(14) 0.3190(3) 0.0182(9) Uani 1 1 d . . . .
N1 N 0.1790(5) 0.14910(13) 0.1198(3) 0.0181(9) Uani 1 1 d . . . .
C37 C 0.4212(8) 0.2161(2) 0.4128(4) 0.0359(15) Uani 1 1 d . . . .
H37 H 0.4790 0.2344 0.4511 0.043 Uiso 1 1 calc R . . .
N5 N -0.0216(6) 0.05130(16) 0.4351(3) 0.0267(11) Uani 1 1 d . . . .
C22 C -0.1684(7) 0.01142(19) 0.1655(4) 0.0264(13) Uani 1 1 d . . . .
H22 H -0.2061 -0.0106 0.1991 0.032 Uiso 1 1 calc R . . .
C18 C -0.0313(6) 0.07939(17) 0.1557(3) 0.0172(11) Uani 1 1 d . . . .
C19 C -0.0606(6) 0.07635(19) 0.0681(3) 0.0228(12) Uani 1 1 d . . . .
H19 H -0.0276 0.0987 0.0336 0.027 Uiso 1 1 calc R . . .
C21 C -0.1892(7) 0.0091(2) 0.0783(4) 0.0278(13) Uani 1 1 d . . . .
H21 H -0.2397 -0.0148 0.0514 0.033 Uiso 1 1 calc R . . .
N2 N 0.2298(6) 0.18645(15) 0.0063(3) 0.0291(12) Uani 1 1 d . . . .
C5 C 0.4269(6) 0.05683(18) 0.0837(4) 0.0240(12) Uani 1 1 d . . . .
H5 H 0.4740 0.0641 0.0347 0.029 Uiso 1 1 calc R . . .
N6 N -0.0906(5) 0.03188(14) 0.3631(3) 0.0205(10) Uani 1 1 d . . . .
C38 C 0.2723(7) 0.2254(2) 0.3905(4) 0.0310(14) Uani 1 1 d . . . .
H38 H 0.2268 0.2500 0.4126 0.037 Uiso 1 1 calc R . . .
C2AA C 0.2612(6) 0.07636(16) 0.1924(3) 0.0160(10) Uani 1 1 d . . . .
C9 C 0.4202(7) 0.13982(18) -0.0453(3) 0.0231(12) Uani 1 1 d . . . .
N3 N 0.3137(6) 0.14920(14) 0.0135(3) 0.0229(10) Uani 1 1 d . . . .
C20 C -0.1360(7) 0.0419(2) 0.0302(3) 0.0300(14) Uani 1 1 d . . . .
H20 H -0.1518 0.0405 -0.0298 0.036 Uiso 1 1 calc R . . .
C4 C 0.4526(7) 0.01710(19) 0.1230(4) 0.0277(13) Uani 1 1 d . . . .
H4 H 0.5139 -0.0037 0.0994 0.033 Uiso 1 1 calc R . . .
F6 F -0.0920(9) 0.2332(2) 0.6078(6) 0.140(4) Uani 1 1 d . . A 2
C39 C 0.1920(7) 0.19775(17) 0.3349(3) 0.0213(11) Uani 1 1 d . . . .
N9 N -0.1770(6) 0.18218(17) 0.2398(3) 0.0292(11) Uani 1 1 d . . . .
C26 C -0.1893(6) -0.00383(17) 0.3735(3) 0.0199(11) Uani 1 1 d . . . .
N11 N -0.0685(6) 0.23239(16) 0.3140(3) 0.0285(11) Uani 1 1 d . . . .
F1 F -0.2705(9) 0.1846(4) 0.5905(7) 0.180(5) Uani 1 1 d . . . .
C23 C -0.0920(6) 0.04626(17) 0.2036(3) 0.0180(11) Uani 1 1 d . . . .
C24 C -0.0545(6) 0.05205(16) 0.2937(3) 0.0170(10) Uani 1 1 d . . . .
C29 C -0.3725(7) -0.0716(2) 0.4045(4) 0.0305(14) Uani 1 1 d . . . .
C3 C 0.3883(7) 0.00804(18) 0.1967(4) 0.0274(13) Uani 1 1 d . . . .
H3 H 0.4089 -0.0188 0.2241 0.033 Uiso 1 1 calc R . . .
C27 C -0.3348(7) 0.00510(19) 0.3892(4) 0.0254(12) Uani 1 1 d . . . .
C0AA C 0.2955(6) 0.03686(18) 0.2314(4) 0.0238(12) Uani 1 1 d . . . .
H0AA H 0.2543 0.0298 0.2825 0.029 Uiso 1 1 calc R . . .
C34 C -0.4719(10) -0.1088(2) 0.4244(5) 0.051(2) Uani 1 1 d . . . .
H34A H -0.5661 -0.0975 0.4412 0.077 Uiso 1 1 calc GR . . .
H34B H -0.4223 -0.1259 0.4707 0.077 Uiso 1 1 calc GR . . .
H34C H -0.4916 -0.1270 0.3741 0.077 Uiso 1 1 calc GR . . .
C11 C 0.4776(7) 0.11039(19) -0.1763(4) 0.0296(14) Uani 1 1 d . . . .
H11 H 0.4471 0.0967 -0.2287 0.036 Uiso 1 1 calc R . . .
C10 C 0.3709(7) 0.12053(19) -0.1218(3) 0.0249(12) Uani 1 1 d . . . .
C28 C -0.4248(7) -0.0296(2) 0.4051(4) 0.0317(14) Uani 1 1 d . . . .
H28 H -0.5246 -0.0244 0.4166 0.038 Uiso 1 1 calc R . . .
C14 C 0.5698(7) 0.1495(2) -0.0220(4) 0.0310(14) Uani 1 1 d . . . .
C12 C 0.6276(7) 0.1197(2) -0.1564(4) 0.0333(14) Uani 1 1 d . . . .
C25 C 0.0538(7) 0.08287(19) 0.4046(3) 0.0263(13) Uani 1 1 d . . . .
H25 H 0.1133 0.1025 0.4391 0.032 Uiso 1 1 calc R . . .
F2 F -0.2231(8) 0.2212(3) 0.4893(6) 0.145(4) Uani 1 1 d . . . .
C7 C 0.2830(6) 0.12700(16) 0.0817(3) 0.0177(11) Uani 1 1 d . . . .
C6 C 0.3305(6) 0.08575(16) 0.1179(3) 0.0171(10) Uani 1 1 d . . . .
C32 C 0.0274(7) -0.0533(2) 0.3547(4) 0.0350(15) Uani 1 1 d . . . .
H32A H 0.0437 -0.0425 0.2983 0.053 Uiso 1 1 calc GR . . .
H32B H 0.0479 -0.0843 0.3575 0.053 Uiso 1 1 calc GR . . .
H32C H 0.0941 -0.0383 0.3974 0.053 Uiso 1 1 calc GR . . .
C31 C -0.1314(7) -0.04529(18) 0.3712(3) 0.0230(12) Uani 1 1 d . . . .
C36 C 0.4861(7) 0.1804(2) 0.3798(4) 0.0316(14) Uani 1 1 d . . . .
H36 H 0.5883 0.1740 0.3943 0.038 Uiso 1 1 calc R . . .
C30 C -0.2269(8) -0.07915(18) 0.3868(3) 0.0283(14) Uani 1 1 d . . . .
H30 H -0.1917 -0.1080 0.3853 0.034 Uiso 1 1 calc R . . .
C17 C 0.6211(10) 0.1697(3) 0.0621(5) 0.057(2) Uani 1 1 d . . . .
H17A H 0.5726 0.1978 0.0666 0.085 Uiso 1 1 calc GR . . .
H17B H 0.7293 0.1736 0.0664 0.085 Uiso 1 1 calc GR . . .
H17C H 0.5948 0.1509 0.1079 0.085 Uiso 1 1 calc GR . . .
C16 C 0.7422(9) 0.1087(3) -0.2171(5) 0.051(2) Uani 1 1 d . . . .
H16A H 0.6995 0.0880 -0.2593 0.077 Uiso 1 1 calc GR . . .
H16B H 0.8303 0.0960 -0.1854 0.077 Uiso 1 1 calc GR . . .
H16C H 0.7709 0.1350 -0.2456 0.077 Uiso 1 1 calc GR . . .
C13 C 0.6711(7) 0.1388(2) -0.0798(4) 0.0346(15) Uani 1 1 d . . . .
H13 H 0.7736 0.1450 -0.0658 0.042 Uiso 1 1 calc R . . .
C35 C 0.3989(7) 0.15429(19) 0.3253(4) 0.0255(12) Uani 1 1 d . . . .
H35 H 0.4434 0.1299 0.3019 0.031 Uiso 1 1 calc R . . .
C15 C 0.2079(7) 0.1118(2) -0.1461(4) 0.0361(15) Uani 1 1 d . . . .
H15A H 0.1651 0.0975 -0.0991 0.054 Uiso 1 1 calc GR . . .
H15B H 0.1968 0.0932 -0.1961 0.054 Uiso 1 1 calc GR . . .
H15C H 0.1560 0.1391 -0.1589 0.054 Uiso 1 1 calc GR . . .
C8 C 0.1511(7) 0.18459(18) 0.0717(4) 0.0268(13) Uani 1 1 d . . . .
H8 H 0.0815 0.2061 0.0840 0.032 Uiso 1 1 calc R . . .
C41 C -0.0597(9) 0.2745(2) 0.3552(5) 0.0456(18) Uani 1 1 d . . . .
H41A H -0.1524 0.2904 0.3402 0.068 Uiso 1 1 calc GR . . .
H41B H 0.0241 0.2907 0.3363 0.068 Uiso 1 1 calc GR . . .
H41C H -0.0450 0.2706 0.4167 0.068 Uiso 1 1 calc GR . . .
C33 C -0.3899(8) 0.0507(2) 0.3888(5) 0.0380(16) Uani 1 1 d . . . .
H33A H -0.3262 0.0677 0.4298 0.057 Uiso 1 1 calc GR . . .
H33B H -0.4924 0.0511 0.4043 0.057 Uiso 1 1 calc GR . . .
H33C H -0.3871 0.0630 0.3321 0.057 Uiso 1 1 calc GR . . .
F4 F -0.0260(10) 0.1668(2) 0.6208(7) 0.164(5) Uani 1 1 d . . B 2
F5 F 0.0201(8) 0.2052(5) 0.5159(5) 0.195(6) Uani 1 1 d . . C 2
N10 N -0.1991(6) 0.21925(17) 0.2740(4) 0.0329(12) Uani 1 1 d . . . .
C40 C 0.0342(6) 0.20225(17) 0.3039(3) 0.0208(11) Uani 1 1 d . . . .
F3 F -0.1533(12) 0.1562(4) 0.4956(9) 0.250(7) Uani 1 1 d . U D 2
O1 O 0.1931(8) 0.2769(3) 0.2202(5) 0.098(3) Uani 1 1 d . . . .
H1 H 0.1198 0.2867 0.1895 0.148 Uiso 1 1 calc GR . . .
C2 C 0.3166(15) 0.2929(4) 0.1955(14) 0.167(9) Uani 1 1 d D . . .
H2A H 0.3437 0.3182 0.2317 0.200 Uiso 1 1 calc R . . .
H2B H 0.2930 0.3039 0.1372 0.200 Uiso 1 1 calc R . . .
C1AA C 0.4484(17) 0.2664(5) 0.1953(13) 0.171(9) Uani 1 1 d D . . .
H1AA H 0.5164 0.2728 0.2457 0.256 Uiso 1 1 calc GR . . .
H1AB H 0.4981 0.2725 0.1444 0.256 Uiso 1 1 calc GR . . .
H1AC H 0.4200 0.2359 0.1957 0.256 Uiso 1 1 calc GR . . .

loop_
_atom_site_aniso_label
_atom_site_aniso_U_11
_atom_site_aniso_U_22
_atom_site_aniso_U_33
_atom_site_aniso_U_23
_atom_site_aniso_U_13
_atom_site_aniso_U_12
Ir1 0.02548(12) 0.01262(10) 0.01058(10) -0.00128(8) 0.00199(7) -0.00128(9)
P1 0.0330(10) 0.0441(11) 0.0539(12) -0.0054(9) 0.0035(8) -0.0043(8)
N8 0.025(2) 0.019(2) 0.017(2) -0.0039(18) 0.0039(18) 0.0021(19)
N7 0.023(2) 0.018(2) 0.014(2) 0.0003(17) 0.0010(18) -0.0039(18)
N4 0.027(2) 0.017(2) 0.010(2) -0.0016(17) -0.0005(18) -0.0033(18)
N1 0.031(3) 0.010(2) 0.013(2) 0.0005(16) 0.0022(18) 0.0001(18)
C37 0.037(4) 0.038(4) 0.033(3) -0.010(3) 0.002(3) -0.011(3)
N5 0.042(3) 0.029(3) 0.009(2) -0.0030(19) 0.000(2) -0.009(2)
C22 0.028(3) 0.030(3) 0.021(3) -0.006(2) 0.004(2) -0.009(3)
C18 0.017(3) 0.021(3) 0.013(2) -0.001(2) 0.000(2) 0.003(2)
C19 0.026(3) 0.028(3) 0.014(3) -0.001(2) 0.000(2) 0.000(2)
C21 0.024(3) 0.033(3) 0.026(3) -0.014(3) 0.001(2) -0.009(3)
N2 0.047(3) 0.017(2) 0.025(3) 0.007(2) 0.012(2) 0.008(2)
C5 0.026(3) 0.024(3) 0.022(3) -0.002(2) 0.002(2) 0.004(2)
N6 0.029(3) 0.019(2) 0.013(2) 0.0010(18) 0.0027(19) -0.0053(19)
C38 0.037(4) 0.026(3) 0.031(3) -0.012(3) 0.007(3) -0.006(3)
C2AA 0.019(3) 0.016(3) 0.012(2) -0.0003(19) -0.002(2) -0.002(2)
C9 0.035(3) 0.019(3) 0.016(3) 0.003(2) 0.008(2) -0.002(2)
N3 0.038(3) 0.017(2) 0.015(2) 0.0038(18) 0.006(2) 0.002(2)
C20 0.029(3) 0.049(4) 0.012(3) -0.008(3) -0.002(2) -0.002(3)
C4 0.026(3) 0.020(3) 0.037(3) -0.004(2) 0.003(3) 0.006(2)
F6 0.108(6) 0.089(5) 0.212(9) -0.071(6) -0.045(6) 0.010(4)
C39 0.032(3) 0.015(3) 0.018(3) -0.003(2) 0.007(2) -0.005(2)
N9 0.026(3) 0.032(3) 0.028(3) -0.005(2) -0.003(2) 0.005(2)
C26 0.029(3) 0.017(3) 0.014(2) 0.001(2) 0.005(2) -0.006(2)
N11 0.032(3) 0.022(3) 0.033(3) -0.008(2) 0.007(2) 0.005(2)
F1 0.086(6) 0.223(11) 0.242(12) 0.051(9) 0.074(7) -0.057(6)
C23 0.022(3) 0.020(3) 0.011(2) -0.002(2) 0.000(2) -0.001(2)
C24 0.023(3) 0.015(3) 0.014(2) -0.003(2) 0.007(2) -0.001(2)
C29 0.044(4) 0.031(3) 0.017(3) -0.002(2) 0.009(3) -0.020(3)
C3 0.031(3) 0.017(3) 0.033(3) 0.004(2) -0.003(3) 0.007(2)
C27 0.031(3) 0.026(3) 0.019(3) 0.000(2) 0.005(2) -0.003(2)
C0AA 0.027(3) 0.019(3) 0.025(3) 0.004(2) 0.000(2) -0.002(2)
C34 0.073(6) 0.043(4) 0.042(4) -0.006(3) 0.024(4) -0.032(4)
C11 0.044(4) 0.025(3) 0.021(3) -0.001(2) 0.010(3) 0.001(3)
C10 0.034(3) 0.021(3) 0.021(3) 0.000(2) 0.007(2) -0.002(2)
C28 0.031(3) 0.044(4) 0.022(3) 0.000(3) 0.008(2) -0.010(3)
C14 0.038(4) 0.032(3) 0.023(3) 0.006(3) 0.005(3) -0.006(3)
C12 0.039(4) 0.032(3) 0.031(3) 0.009(3) 0.016(3) 0.002(3)
C25 0.040(4) 0.025(3) 0.014(3) -0.002(2) 0.001(2) -0.010(3)
F2 0.084(5) 0.189(9) 0.149(7) 0.067(7) -0.054(5) -0.024(5)
C7 0.027(3) 0.014(3) 0.012(2) -0.0021(19) 0.000(2) -0.001(2)
C6 0.020(3) 0.015(2) 0.016(2) -0.001(2) 0.000(2) -0.002(2)
C32 0.042(4) 0.033(3) 0.033(3) 0.002(3) 0.015(3) 0.007(3)
C31 0.035(3) 0.021(3) 0.013(2) 0.001(2) 0.006(2) -0.002(2)
C36 0.028(3) 0.034(3) 0.032(3) -0.001(3) -0.005(3) -0.005(3)
C30 0.052(4) 0.016(3) 0.017(3) -0.001(2) 0.007(3) -0.007(3)
C17 0.057(5) 0.080(6) 0.031(4) -0.009(4) -0.004(3) -0.025(5)
C16 0.052(5) 0.052(5) 0.054(5) 0.000(4) 0.030(4) 0.005(4)
C13 0.032(3) 0.040(4) 0.032(3) 0.011(3) 0.007(3) -0.003(3)
C35 0.032(3) 0.020(3) 0.024(3) 0.000(2) 0.003(2) -0.002(2)
C15 0.036(4) 0.038(4) 0.034(3) -0.010(3) 0.004(3) -0.006(3)
C8 0.045(4) 0.016(3) 0.021(3) 0.002(2) 0.010(3) 0.006(2)
C41 0.052(5) 0.025(3) 0.061(5) -0.017(3) 0.013(4) 0.008(3)
C33 0.036(4) 0.033(4) 0.046(4) -0.001(3) 0.006(3) 0.008(3)
F4 0.147(7) 0.069(5) 0.254(11) 0.071(6) -0.093(7) -0.024(5)
F5 0.058(4) 0.423(18) 0.109(6) 0.022(9) 0.038(4) -0.032(7)
N10 0.028(3) 0.030(3) 0.040(3) -0.008(2) 0.001(2) 0.003(2)
C40 0.029(3) 0.015(3) 0.020(3) -0.002(2) 0.010(2) -0.002(2)
F3 0.153(8) 0.222(10) 0.352(13) -0.239(10) -0.101(8) 0.071(7)
O1 0.062(4) 0.131(7) 0.103(6) 0.067(5) 0.008(4) 0.002(5)
C2 0.099(11) 0.077(9) 0.33(3) 0.092(13) 0.033(14) -0.020(8)
C1AA 0.123(13) 0.135(14) 0.27(2) 0.105(15) 0.116(15) 0.044(11)

loop_
_atom_type_symbol
_atom_type_description
_atom_type_scat_dispersion_real
_atom_type_scat_dispersion_imag
_atom_type_scat_source
C C 0.0033 0.0016 'International Tables Vol C Tables 4.2.6.8 and 6.1.1.4'
H H 0.0000 0.0000 'International Tables Vol C Tables 4.2.6.8 and 6.1.1.4'
F F 0.0171 0.0103 'International Tables Vol C Tables 4.2.6.8 and 6.1.1.4'
Ir Ir -1.4442 7.9887 'International Tables Vol C Tables 4.2.6.8 and 6.1.1.4'
N N 0.0061 0.0033 'International Tables Vol C Tables 4.2.6.8 and 6.1.1.4'
O O 0.0106 0.0060 'International Tables Vol C Tables 4.2.6.8 and 6.1.1.4'
P P 0.1023 0.0942 'International Tables Vol C Tables 4.2.6.8 and 6.1.1.4'

loop_
_geom_angle_atom_site_label_1
_geom_angle_atom_site_label_2
_geom_angle_atom_site_label_3
_geom_angle
N8 Ir1 N7 75.62(18)
N4 Ir1 N8 89.03(18)
N4 Ir1 N7 95.86(17)
N4 Ir1 N1 172.83(17)
N4 Ir1 C2AA 94.86(19)
N1 Ir1 N8 96.57(17)
N1 Ir1 N7 89.88(17)
N1 Ir1 C2AA 79.94(19)
C18 Ir1 N8 103.89(19)
C18 Ir1 N7 176.08(18)
C18 Ir1 N4 80.22(19)
C18 Ir1 N1 94.04(19)
C18 Ir1 C2AA 81.5(2)
C2AA Ir1 N8 173.87(19)
C2AA Ir1 N7 99.22(19)
F6 P1 F2 88.1(5)
F6 P1 F4 88.4(5)
F1 P1 F6 92.4(6)
F1 P1 F2 83.3(5)
F1 P1 F4 96.3(6)
F1 P1 F5 174.8(7)
F4 P1 F2 176.5(6)
F5 P1 F6 83.6(6)
F5 P1 F2 93.2(5)
F5 P1 F4 87.0(6)
F3 P1 F6 175.2(8)
F3 P1 F1 90.4(7)
F3 P1 F2 88.4(6)
F3 P1 F4 95.1(7)
F3 P1 F5 93.4(8)
N9 N8 Ir1 136.5(4)
C40 N8 Ir1 115.6(4)
C40 N8 N9 107.8(4)
C39 N7 Ir1 117.4(4)
C35 N7 Ir1 124.5(4)
C35 N7 C39 118.1(5)
C24 N4 Ir1 114.7(3)
C24 N4 C25 105.8(4)
C25 N4 Ir1 139.5(4)
C7 N1 Ir1 115.1(3)
C8 N1 Ir1 139.7(4)
C8 N1 C7 105.1(4)
C36 C37 C38 120.5(6)
C25 N5 N6 103.2(4)
C21 C22 C23 119.4(5)
C19 C18 Ir1 128.5(4)
C19 C18 C23 116.1(5)
C23 C18 Ir1 114.9(4)
C20 C19 C18 121.9(5)
C22 C21 C20 119.6(5)
C8 N2 N3 103.4(4)
C4 C5 C6 118.6(5)
N5 N6 C26 118.3(4)
C24 N6 N5 110.6(4)
C24 N6 C26 131.1(5)
C39 C38 C37 117.9(6)
C0AA C2AA Ir1 127.4(4)
C0AA C2AA C6 117.0(5)
C6 C2AA Ir1 115.4(4)
C10 C9 N3 118.6(5)
C10 C9 C14 123.0(5)
C14 C9 N3 118.4(5)
N2 N3 C9 120.9(4)
C7 N3 N2 110.1(4)
C7 N3 C9 129.0(5)
C19 C20 C21 120.9(5)
C3 C4 C5 119.6(5)
N7 C39 C38 122.3(5)
N7 C39 C40 111.9(5)
C38 C39 C40 125.9(5)
N10 N9 N8 108.8(5)
C27 C26 N6 118.2(5)
C27 C26 C31 123.6(5)
C31 C26 N6 118.1(5)
N10 N11 C41 119.3(5)
C40 N11 C41 132.2(6)
C40 N11 N10 108.5(5)
C22 C23 C18 122.0(5)
C22 C23 C24 125.8(5)
C18 C23 C24 112.0(5)
N4 C24 C23 117.8(5)
N6 C24 N4 107.4(4)
N6 C24 C23 134.8(5)
C28 C29 C34 120.4(6)
C28 C29 C30 119.2(5)
C30 C29 C34 120.3(6)
C0AA C3 C4 121.9(5)
C26 C27 C33 120.4(5)
C28 C27 C26 117.4(6)
C28 C27 C33 122.2(6)
C3 C0AA C2AA 120.7(5)
C12 C11 C10 121.9(6)
C9 C10 C11 117.3(6)
C9 C10 C15 121.5(5)
C11 C10 C15 121.1(5)
C27 C28 C29 121.5(6)
C9 C14 C17 122.0(6)
C13 C14 C9 116.9(6)
C13 C14 C17 121.1(6)
C11 C12 C16 121.1(6)
C13 C12 C11 118.6(6)
C13 C12 C16 120.3(6)
N5 C25 N4 113.0(5)
N1 C7 C6 117.5(5)
N3 C7 N1 108.0(4)
N3 C7 C6 134.4(5)
C5 C6 C2AA 122.2(5)
C5 C6 C7 125.8(5)
C2AA C6 C7 111.9(5)
C26 C31 C32 121.6(5)
C26 C31 C30 116.8(5)
C30 C31 C32 121.5(5)
C35 C36 C37 118.2(6)
C29 C30 C31 121.4(6)
C12 C13 C14 122.3(6)
N7 C35 C36 123.0(6)
N2 C8 N1 113.4(5)
N9 N10 N11 107.7(5)
N8 C40 C39 119.3(5)
N8 C40 N11 107.2(5)
N11 C40 C39 133.4(5)
O1 C2 C1AA 120.4(11)

loop_
_geom_bond_atom_site_label_1
_geom_bond_atom_site_label_2
_geom_bond_distance
Ir1 N8 2.128(4)
Ir1 N7 2.156(4)
Ir1 N4 2.029(4)
Ir1 N1 2.029(4)
Ir1 C18 2.028(5)
Ir1 C2AA 2.030(5)
P1 F6 1.538(7)
P1 F1 1.516(7)
P1 F2 1.562(7)
P1 F4 1.546(7)
P1 F5 1.535(7)
P1 F3 1.463(7)
N8 N9 1.354(7)
N8 C40 1.322(7)
N7 C39 1.360(7)
N7 C35 1.345(7)
N4 C24 1.347(7)
N4 C25 1.353(7)
N1 C7 1.352(7)
N1 C8 1.349(7)
C37 C38 1.387(9)
C37 C36 1.379(9)
N5 N6 1.385(6)
N5 C25 1.312(7)
C22 C21 1.381(8)
C22 C23 1.389(8)
C18 C19 1.393(7)
C18 C23 1.420(7)
C19 C20 1.374(8)
C21 C20 1.385(9)
N2 N3 1.381(6)
N2 C8 1.316(7)
C5 C4 1.390(8)
C5 C6 1.396(8)
N6 C26 1.441(7)
N6 C24 1.334(7)
C38 C39 1.384(8)
C2AA C0AA 1.394(7)
C2AA C6 1.420(7)
C9 N3 1.433(7)
C9 C10 1.388(8)
C9 C14 1.397(9)
N3 C7 1.335(7)
C4 C3 1.384(9)
C39 C40 1.467(8)
N9 N10 1.296(7)
C26 C27 1.389(8)
C26 C31 1.390(8)
N11 C41 1.459(8)
N11 N10 1.346(7)
N11 C40 1.337(7)
C23 C24 1.448(7)
C29 C34 1.512(8)
C29 C28 1.388(9)
C29 C30 1.390(9)
C3 C0AA 1.376(8)
C27 C28 1.385(8)
C27 C33 1.498(8)
C11 C10 1.391(8)
C11 C12 1.390(9)
C10 C15 1.508(9)
C14 C17 1.506(9)
C14 C13 1.397(9)
C12 C16 1.519(9)
C12 C13 1.375(9)
C7 C6 1.450(7)
C32 C31 1.502(9)
C31 C30 1.396(8)
C36 C35 1.375(8)
O1 C2 1.315(13)
C2 C1AA 1.446(9)
